data_7027034
loop_
_publ_author_name
'Majeed, Zulfiqar'
'McWhinnie, William R.'
'Paxton, Keith'
'Hamor, Thomas A.'

_publ_section_title
;
 The reactions of heterocyclic organotellurium and selenium compounds with
 triiron dodecacarbonyl
;
_journal_issue 23
_journal_name_full 'Journal of the Chemical Society, Dalton Transactions'
_journal_page_first 3947
_journal_paper_doi 10.1039/a805881d
_journal_year 1998
_chemical_formula_sum 'C13 H6 Fe2 O6 Se'
_chemical_formula_weight 448.84
_chemical_name_systematic
; 
 ? 
;
_space_group_IT_number 14
_symmetry_cell_setting monoclinic
_symmetry_space_group_name_Hall '-P 2yn'
_symmetry_space_group_name_H-M 'P 1 21/n 1'
_atom_sites_solution_hydrogens geom
_atom_sites_solution_primary direct
_atom_sites_solution_secondary difmap
_audit_creation_method SHELXL
_cell_angle_alpha 90.00
_cell_angle_beta 97.730(10)
_cell_angle_gamma 90.00
_cell_formula_units_Z 4
_cell_length_a 9.479(2)
_cell_length_b 15.339(3)
_cell_length_c 10.637(2)
_cell_measurement_reflns_used 8792
_cell_measurement_temperature 293(2)
_cell_measurement_theta_max 25.2
_cell_measurement_theta_min 2.3
_cell_volume 1532.5(5)
_computing_cell_refinement
;
 Unit cell dimensions were obtained by post refinement of the full data 
set.
;
_computing_molecular_graphics 'ORTEP (see reference 13)'
_computing_structure_refinement 'SHELXL-93 (see reference 12'
_computing_structure_solution 'Texsan (see reference 11)'
_diffrn_ambient_temperature 293(2)
_diffrn_measurement_device 'Rigaku area detector diffractometer'
_diffrn_radiation_monochromator graphite
_diffrn_radiation_source 'rotating anode'
_diffrn_radiation_type MoKa
_diffrn_radiation_wavelength 0.7107
_diffrn_reflns_av_R_equivalents 0.0929
_diffrn_reflns_av_sigmaI/netI 0.0638
_diffrn_reflns_limit_h_max 11
_diffrn_reflns_limit_h_min -11
_diffrn_reflns_limit_k_max 18
_diffrn_reflns_limit_k_min -18
_diffrn_reflns_limit_l_max 12
_diffrn_reflns_limit_l_min -12
_diffrn_reflns_number 8792
_diffrn_reflns_theta_max 25.24
_diffrn_reflns_theta_min 2.34
_exptl_absorpt_coefficient_mu 4.290
_exptl_absorpt_correction_type
;
 Specific absorption corrections not applied. Averaging of symmetry
 equivalent reflections for small near equi-dimensional crystal
 will minimize absorption effects.
;
_exptl_crystal_colour red
_exptl_crystal_density_diffrn 1.945
_exptl_crystal_F_000 872
_exptl_crystal_size_max 0.2
_exptl_crystal_size_mid 0.2
_exptl_crystal_size_min 0.15
_refine_diff_density_max 0.804
_refine_diff_density_min -0.669
_refine_diff_density_rms 0.114
_refine_ls_extinction_method none
_refine_ls_goodness_of_fit_all 1.061
_refine_ls_goodness_of_fit_obs 1.086
_refine_ls_matrix_type full
_refine_ls_number_parameters 199
_refine_ls_number_reflns 2680
_refine_ls_number_restraints 0
_refine_ls_restrained_S_all 1.061
_refine_ls_restrained_S_obs 1.086
_refine_ls_R_factor_all 0.0741
_refine_ls_R_factor_obs 0.0564
_refine_ls_shift/esd_max 0.001
_refine_ls_shift/esd_mean 0.000
_refine_ls_structure_factor_coef Fsqd
_refine_ls_weighting_details 'w=1/[s^2^(Fo^2^)+( 0.0790P)^2^+0.0000P] where P=(Fo^2^+2Fc^2^)/3'
_refine_ls_weighting_scheme calc
_refine_ls_wR_factor_all 0.1422
_refine_ls_wR_factor_obs 0.1307
_reflns_number_observed 2190
_reflns_number_total 2680
_reflns_observed_criterion >2sigma(I)
_cod_data_source_file 805881dsup1.cif
_cod_data_source_block zuln155
_cod_depositor_comments
;
The following automatic conversions were performed:

'_refine_ls_weighting_scheme' value 'calc w=1/[s^2^(Fo^2^)+(
0.0790P)^2^+0.0000P] where P=(Fo^2^+2Fc^2^)/3' was changed to 'calc'.
New tag '_refine_ls_weighting_details' was created. The value of the
new tag was set to 'w=1/[s^2^(Fo^2^)+( 0.0790P)^2^+0.0000P] where
P=(Fo^2^+2Fc^2^)/3'.

Automatic conversion script
Id: cif_fix_values 3143 2015-03-26 13:38:13Z robertas 
;
_cod_original_sg_symbol_H-M P2(1)/n
_cod_database_code 7027034

loop_
_symmetry_equiv_pos_as_xyz
'x, y, z'
'-x+1/2, y+1/2, -z+1/2'
'-x, -y, -z'
'x-1/2, -y-1/2, z-1/2'

loop_
_atom_site_aniso_label
_atom_site_aniso_U_11
_atom_site_aniso_U_22
_atom_site_aniso_U_33
_atom_site_aniso_U_23
_atom_site_aniso_U_13
_atom_site_aniso_U_12
Se1 0.0896(5) 0.0397(3) 0.0880(4) 0.0060(2) 0.0148(3) -0.0015(2)
Fe1 0.0664(5) 0.0532(4) 0.0533(4) 0.0108(3) 0.0132(3) 0.0118(3)
Fe2 0.0709(5) 0.0454(4) 0.0496(4) -0.0006(3) 0.0066(3) -0.0032(3)
O1 0.141(5) 0.075(3) 0.103(3) 0.010(3) 0.038(3) 0.048(3)
O2 0.082(4) 0.152(5) 0.160(5) 0.063(4) 0.035(3) 0.005(3)
O3 0.113(4) 0.146(4) 0.065(3) 0.019(3) 0.000(2) 0.042(3)
O4 0.151(4) 0.056(2) 0.084(3) 0.012(2) -0.020(3) -0.002(3)
O5 0.079(3) 0.130(4) 0.101(3) 0.009(3) 0.007(3) -0.013(3)
O6 0.130(4) 0.103(3) 0.083(3) -0.019(3) 0.040(3) 0.002(3)
C1 0.083(4) 0.055(3) 0.089(4) 0.007(3) 0.020(3) 0.026(3)
C2 0.063(3) 0.051(3) 0.059(3) 0.002(2) 0.006(2) 0.011(2)
C3 0.071(4) 0.077(4) 0.082(4) -0.007(3) 0.017(3) 0.016(3)
C4 0.070(4) 0.090(5) 0.079(4) 0.004(3) 0.017(3) -0.005(3)
C5 0.076(4) 0.065(3) 0.067(3) 0.002(3) 0.001(3) -0.011(3)
C6 0.071(3) 0.045(3) 0.058(3) 0.000(2) -0.004(2) 0.004(2)
C7 0.060(3) 0.044(2) 0.053(2) 0.002(2) 0.003(2) 0.012(2)
C8 0.086(4) 0.071(3) 0.056(3) 0.007(3) 0.021(3) 0.022(3)
C9 0.079(4) 0.093(4) 0.077(4) 0.030(3) 0.013(3) 0.017(4)
C10 0.074(4) 0.078(4) 0.068(3) 0.012(3) 0.019(3) 0.024(3)
C11 0.094(4) 0.056(3) 0.051(3) -0.001(2) -0.008(3) -0.006(3)
C12 0.076(4) 0.077(4) 0.063(3) 0.003(3) 0.016(3) -0.009(3)
C13 0.082(4) 0.064(3) 0.068(3) -0.008(3) 0.016(3) -0.007(3)

loop_
_atom_site_label
_atom_site_type_symbol
_atom_site_fract_x
_atom_site_fract_y
_atom_site_fract_z
_atom_site_U_iso_or_equiv
_atom_site_thermal_displace_type
_atom_site_occupancy
_atom_site_calc_flag
_atom_site_refinement_flags
Se1 Se 0.69254(7) 0.01134(3) 0.74955(6) 0.0722(3) Uani 1 d .
Fe1 Fe 0.65620(8) 0.14097(4) 0.85792(7) 0.0572(3) Uani 1 d .
Fe2 Fe 0.67680(8) 0.14187(4) 0.62779(6) 0.0555(3) Uani 1 d .
O1 O 0.5620(6) 0.3204(3) 0.8806(5) 0.104(2) Uani 1 d .
O2 O 0.3813(6) 0.0730(4) 0.9149(5) 0.130(2) Uani 1 d .
O3 O 0.8211(6) 0.1133(4) 1.1082(4) 0.109(2) Uani 1 d .
O4 O 0.6388(6) 0.3230(3) 0.5448(4) 0.100(2) Uani 1 d .
O5 O 0.3718(6) 0.1182(4) 0.5618(5) 0.1039(15) Uani 1 d .
O6 O 0.7835(6) 0.0681(3) 0.4032(4) 0.103(2) Uani 1 d .
C1 C 0.9017(7) 0.0179(3) 0.7716(6) 0.075(2) Uani 1 d .
H1A H 0.9415(7) -0.0030(3) 0.8549(6) 0.090 Uiso 1 calc R
H1B H 0.9399(7) -0.0168(3) 0.7078(6) 0.090 Uiso 1 calc R
C2 C 0.9350(6) 0.1116(3) 0.7571(4) 0.0577(12) Uani 1 d .
C3 C 1.0662(7) 0.1347(4) 0.7219(5) 0.076(2) Uani 1 d .
H3 H 1.1270(7) 0.0912(4) 0.7003(5) 0.091 Uiso 1 calc R
C4 C 1.1071(7) 0.2190(4) 0.7185(6) 0.079(2) Uani 1 d .
H4 H 1.1959(7) 0.2329(4) 0.6962(6) 0.095 Uiso 1 calc R
C5 C 1.0176(6) 0.2842(4) 0.7480(5) 0.0702(15) Uani 1 d .
H5 H 1.0458(6) 0.3422(4) 0.7459(5) 0.084 Uiso 1 calc R
C6 C 0.8868(6) 0.2635(3) 0.7805(4) 0.0589(12) Uani 1 d .
H6 H 0.8272(6) 0.3086(3) 0.7988(4) 0.071 Uiso 1 calc R
C7 C 0.8381(5) 0.1770(3) 0.7875(4) 0.0527(11) Uani 1 d .
C8 C 0.6005(6) 0.2505(4) 0.8718(5) 0.0701(14) Uani 1 d .
C9 C 0.4896(7) 0.0997(4) 0.8914(6) 0.083(2) Uani 1 d .
C10 C 0.7544(6) 0.1236(4) 1.0109(5) 0.0723(15) Uani 1 d .
C11 C 0.6565(6) 0.2529(4) 0.5768(5) 0.0686(14) Uani 1 d .
C12 C 0.4923(7) 0.1274(4) 0.5885(5) 0.0713(15) Uani 1 d .
C13 C 0.7434(7) 0.0978(4) 0.4906(5) 0.0709(15) Uani 1 d .

loop_
_atom_type_symbol
_atom_type_description
_atom_type_scat_dispersion_real
_atom_type_scat_dispersion_imag
_atom_type_scat_source
C C 0.0033 0.0016 'International Tables Vol C Tables 4.2.6.8 and 6.1.1.4'
H H 0.0000 0.0000 'International Tables Vol C Tables 4.2.6.8 and 6.1.1.4'
O O 0.0106 0.0060 'International Tables Vol C Tables 4.2.6.8 and 6.1.1.4'
Fe Fe 0.3463 0.8444 'International Tables Vol C Tables 4.2.6.8 and 6.1.1.4'
Se Se -0.0929 2.2259 'International Tables Vol C Tables 4.2.6.8 and 6.1.1.4'

loop_
_geom_angle_atom_site_label_1
_geom_angle_atom_site_label_2
_geom_angle_atom_site_label_3
_geom_angle
C1 Se1 Fe1 96.3(2)
C1 Se1 Fe2 90.6(2)
Fe1 Se1 Fe2 63.36(3)
C8 Fe1 C9 92.2(3)
C8 Fe1 C10 101.0(3)
C9 Fe1 C10 97.6(3)
C8 Fe1 C7 92.9(2)
C9 Fe1 C7 169.3(2)
C10 Fe1 C7 90.7(2)
C8 Fe1 Se1 155.3(2)
C9 Fe1 Se1 89.4(2)
C10 Fe1 Se1 103.2(2)
C7 Fe1 Se1 82.08(13)
C8 Fe1 Fe2 98.1(2)
C9 Fe1 Fe2 112.9(2)
C10 Fe1 Fe2 143.2(2)
C7 Fe1 Fe2 57.00(13)
Se1 Fe1 Fe2 58.93(3)
C12 Fe2 C11 89.2(3)
C12 Fe2 C13 101.9(3)
C11 Fe2 C13 98.5(3)
C12 Fe2 C7 141.5(2)
C11 Fe2 C7 92.1(2)
C13 Fe2 C7 115.9(2)
C12 Fe2 Se1 90.6(2)
C11 Fe2 Se1 164.2(2)
C13 Fe2 Se1 97.0(2)
C7 Fe2 Se1 78.39(13)
C12 Fe2 Fe1 91.5(2)
C11 Fe2 Fe1 106.5(2)
C13 Fe2 Fe1 151.8(2)
C7 Fe2 Fe1 51.45(13)
Se1 Fe2 Fe1 57.70(3)
C2 C1 Se1 105.2(3)
C3 C2 C7 120.6(5)
C3 C2 C1 119.0(5)
C7 C2 C1 120.3(5)
C4 C3 C2 121.4(5)
C3 C4 C5 120.1(6)
C6 C5 C4 119.8(5)
C5 C6 C7 123.1(5)
C6 C7 C2 115.1(5)
C6 C7 Fe1 124.8(4)
C2 C7 Fe1 119.6(4)
C6 C7 Fe2 112.9(3)
C2 C7 Fe2 93.2(3)
Fe1 C7 Fe2 71.5(2)
O1 C8 Fe1 178.7(6)
O2 C9 Fe1 179.1(6)
O3 C10 Fe1 178.0(6)
O4 C11 Fe2 177.7(6)
O5 C12 Fe2 179.4(5)
O6 C13 Fe2 178.3(5)

loop_
_geom_bond_atom_site_label_1
_geom_bond_atom_site_label_2
_geom_bond_distance
Se1 C1 1.967(6)
Se1 Fe1 2.3469(9)
Se1 Fe2 2.3782(9)
Fe1 C8 1.774(6)
Fe1 C9 1.781(7)
Fe1 C10 1.783(6)
Fe1 C7 2.046(5)
Fe1 Fe2 2.4817(11)
Fe2 C12 1.757(7)
Fe2 C11 1.789(5)
Fe2 C13 1.798(6)
Fe2 C7 2.194(5)
O1 C8 1.140(6)
O2 C9 1.164(7)
O3 C10 1.148(6)
O4 C11 1.134(6)
O5 C12 1.148(7)
O6 C13 1.144(6)
C1 C2 1.485(7)
C2 C3 1.392(8)
C2 C7 1.426(6)
C3 C4 1.352(8)
C4 C5 1.374(8)
C5 C6 1.368(7)
C6 C7 1.410(7)

loop_
_geom_torsion_atom_site_label_1
_geom_torsion_atom_site_label_2
_geom_torsion_atom_site_label_3
_geom_torsion_atom_site_label_4
_geom_torsion
C1 Se1 Fe1 C8 110.9(5)
Fe2 Se1 Fe1 C8 23.4(5)
C1 Se1 Fe1 C9 -155.1(2)
Fe2 Se1 Fe1 C9 117.4(2)
C1 Se1 Fe1 C10 -57.5(3)
Fe2 Se1 Fe1 C10 -144.9(2)
C1 Se1 Fe1 C7 31.4(2)
Fe2 Se1 Fe1 C7 -56.08(13)
C1 Se1 Fe1 Fe2 87.5(2)
Fe2 Se1 Fe1 Fe2 0.0
C1 Se1 Fe2 C12 171.8(2)
Fe1 Se1 Fe2 C12 -91.4(2)
C1 Se1 Fe2 C11 -99.2(7)
Fe1 Se1 Fe2 C11 -2.4(7)
C1 Se1 Fe2 C13 69.7(3)
Fe1 Se1 Fe2 C13 166.5(2)
C1 Se1 Fe2 C7 -45.3(2)
Fe1 Se1 Fe2 C7 51.48(13)
C1 Se1 Fe2 Fe1 -96.8(2)
Fe1 Se1 Fe2 Fe1 0.0
C8 Fe1 Fe2 C12 -80.6(3)
C9 Fe1 Fe2 C12 15.3(3)
C10 Fe1 Fe2 C12 158.7(4)
C7 Fe1 Fe2 C12 -168.7(2)
Se1 Fe1 Fe2 C12 89.8(2)
C8 Fe1 Fe2 C11 9.0(3)
C9 Fe1 Fe2 C11 104.8(3)
C10 Fe1 Fe2 C11 -111.7(4)
C7 Fe1 Fe2 C11 -79.2(2)
Se1 Fe1 Fe2 C11 179.3(2)
C8 Fe1 Fe2 C13 160.4(5)
C9 Fe1 Fe2 C13 -103.8(5)
C10 Fe1 Fe2 C13 39.7(5)
C7 Fe1 Fe2 C13 72.2(4)
Se1 Fe1 Fe2 C13 -29.3(4)
C8 Fe1 Fe2 C7 88.2(3)
C9 Fe1 Fe2 C7 -176.0(3)
C10 Fe1 Fe2 C7 -32.6(4)
C7 Fe1 Fe2 C7 0.0
Se1 Fe1 Fe2 C7 -101.5(2)
C8 Fe1 Fe2 Se1 -170.3(2)
C9 Fe1 Fe2 Se1 -74.5(2)
C10 Fe1 Fe2 Se1 68.9(3)
C7 Fe1 Fe2 Se1 101.5(2)
Se1 Fe1 Fe2 Se1 0.0
Fe1 Se1 C1 C2 -38.5(4)
Fe2 Se1 C1 C2 24.8(4)
Se1 C1 C2 C3 -156.9(4)
Se1 C1 C2 C7 27.5(6)
C7 C2 C3 C4 1.6(9)
C1 C2 C3 C4 -173.9(5)
C2 C3 C4 C5 -1.1(9)
C3 C4 C5 C6 -0.2(8)
C4 C5 C6 C7 1.0(8)
C5 C6 C7 C2 -0.5(7)
C5 C6 C7 Fe1 171.4(4)
C5 C6 C7 Fe2 -105.8(5)
C3 C2 C7 C6 -0.8(7)
C1 C2 C7 C6 174.7(5)
C3 C2 C7 Fe1 -173.2(4)
C1 C2 C7 Fe1 2.4(6)
C3 C2 C7 Fe2 116.3(5)
C1 C2 C7 Fe2 -68.2(5)
C8 Fe1 C7 C6 7.7(4)
C9 Fe1 C7 C6 125.7(12)
C10 Fe1 C7 C6 -93.3(4)
Se1 Fe1 C7 C6 163.4(4)
Fe2 Fe1 C7 C6 105.5(4)
C8 Fe1 C7 C2 179.3(4)
C9 Fe1 C7 C2 -62.8(13)
C10 Fe1 C7 C2 78.2(4)
Se1 Fe1 C7 C2 -25.0(3)
Fe2 Fe1 C7 C2 -82.9(4)
C8 Fe1 C7 Fe2 -97.8(2)
C9 Fe1 C7 Fe2 20.2(13)
C10 Fe1 C7 Fe2 161.2(2)
Se1 Fe1 C7 Fe2 57.94(8)
Fe2 Fe1 C7 Fe2 0.0
C12 Fe2 C7 C6 -102.6(5)
C11 Fe2 C7 C6 -11.3(4)
C13 Fe2 C7 C6 89.2(4)
Se1 Fe2 C7 C6 -178.6(4)
Fe1 Fe2 C7 C6 -120.8(4)
C12 Fe2 C7 C2 138.5(4)
C11 Fe2 C7 C2 -130.2(4)
C13 Fe2 C7 C2 -29.8(4)
Se1 Fe2 C7 C2 62.5(3)
Fe1 Fe2 C7 C2 120.2(3)
C12 Fe2 C7 Fe1 18.3(4)
C11 Fe2 C7 Fe1 109.6(2)
C13 Fe2 C7 Fe1 -150.0(2)
Se1 Fe2 C7 Fe1 -57.74(9)
Fe1 Fe2 C7 Fe1 0.0
C9 Fe1 C8 O1 -15.2(208)
C10 Fe1 C8 O1 -113.4(208)
C7 Fe1 C8 O1 155.3(208)
Se1 Fe1 C8 O1 78.2(208)
Fe2 Fe1 C8 O1 98.3(208)
C8 Fe1 C9 O2 -76.1(382)
C10 Fe1 C9 O2 25.2(382)
C7 Fe1 C9 O2 165.8(373)
Se1 Fe1 C9 O2 128.5(382)
Fe2 Fe1 C9 O2 -175.9(1000)
C8 Fe1 C10 O3 -89.1(166)
C9 Fe1 C10 O3 177.1(1000)
C7 Fe1 C10 O3 3.9(166)
Se1 Fe1 C10 O3 86.0(166)
Fe2 Fe1 C10 O3 30.8(168)
C12 Fe2 C11 O4 16.7(117)
C13 Fe2 C11 O4 118.6(117)
C7 Fe2 C11 O4 -124.9(117)
Se1 Fe2 C11 O4 -72.5(118)
Fe1 Fe2 C11 O4 -74.6(117)
C11 Fe2 C12 O5 50.4(590)
C13 Fe2 C12 O5 -48.1(590)
C7 Fe2 C12 O5 142.7(588)
Se1 Fe2 C12 O5 -145.4(590)
Fe1 Fe2 C12 O5 156.9(1000)
C12 Fe2 C13 O6 -39.0(190)
C11 Fe2 C13 O6 -130.0(190)
C7 Fe2 C13 O6 133.5(189)
Se1 Fe2 C13 O6 53.1(190)
Fe1 Fe2 C13 O6 77.7(191)
